data_4035072
loop_
_publ_author_name
'Da Silva Pinto, Solange'
'Davies, Stephen G.'
'Fletcher, Ai M.'
'Roberts, Paul M.'
'Thomson, James E.'

_publ_section_title
;
 Diastereoselective Ammonium-Directed Epoxidation in the Asymmetric
 Syntheses of Dihydroconduramines (+)-C-2, (-)-C-2, (+)-D-2, (+)-E-2,
 (+)-F-2, and (-)-F-2.
;
_journal_issue 17
_journal_name_full 'The Journal of organic chemistry'
_journal_page_first 9939
_journal_page_last 9957
_journal_paper_doi 10.1021/acs.joc.8b01359
_journal_volume 83
_journal_year 2018
_chemical_formula_moiety 'C13 H17 N1 O2'
_chemical_formula_sum 'C13 H17 N O2'
_chemical_formula_weight 219.28
_space_group_IT_number 14
_space_group_name_Hall '-P 2ybc'
_space_group_name_H-M_alt 'P 1 21/c 1'
_symmetry_cell_setting monoclinic
_symmetry_space_group_name_Hall '-P 2ybc'
_symmetry_space_group_name_H-M 'P 1 21/c 1'
_atom_sites_solution_hydrogens difmap
_atom_sites_solution_primary direct
_cell_angle_alpha 90
_cell_angle_beta 112.855(4)
_cell_angle_gamma 90
_cell_formula_units_Z 4
_cell_length_a 11.2423(4)
_cell_length_b 10.2470(3)
_cell_length_c 10.5891(3)
_cell_measurement_reflns_used 4502
_cell_measurement_temperature 150
_cell_measurement_theta_max 76
_cell_measurement_theta_min 5
_cell_volume 1124.09(7)
_computing_cell_refinement 'CrysAlis, (Oxford Diffraction, 2002)'
_computing_data_collection 'SuperNova, (Oxford Diffraction, 2010)'
_computing_data_reduction 'CrysAlis, (Oxford Diffraction, 2002)'
_computing_molecular_graphics 'CAMERON (Watkin et al., 1996)'
_computing_publication_material 'CRYSTALS (Betteridge et al., 2003)'
_computing_structure_refinement 'CRYSTALS (Betteridge et al., 2003)'
_computing_structure_solution 'SIR92 (Altomare et al., 1994)'
_diffrn_ambient_temperature 150
_diffrn_measured_fraction_theta_full 0.997
_diffrn_measured_fraction_theta_max 0.989
_diffrn_measurement_device Area
_diffrn_measurement_device_type 'Oxford Diffraction SuperNova'
_diffrn_measurement_method \w/2\q
_diffrn_radiation_monochromator graphite
_diffrn_radiation_type 'Cu K\a'
_diffrn_radiation_wavelength 1.54184
_diffrn_reflns_av_R_equivalents 0.021
_diffrn_reflns_limit_h_max 13
_diffrn_reflns_limit_h_min -14
_diffrn_reflns_limit_k_max 12
_diffrn_reflns_limit_k_min -9
_diffrn_reflns_limit_l_max 13
_diffrn_reflns_limit_l_min -13
_diffrn_reflns_number 8751
_diffrn_reflns_theta_full 74.108
_diffrn_reflns_theta_max 76.400
_diffrn_reflns_theta_min 4.268
_diffrn_standards_number 0
_exptl_absorpt_coefficient_mu 0.698
_exptl_absorpt_correction_type none
_exptl_crystal_colour colourless
_exptl_crystal_density_diffrn 1.296
_exptl_crystal_density_method 'not measured'
_exptl_crystal_description plate
_exptl_crystal_F_000 472
_exptl_crystal_size_max 0.230
_exptl_crystal_size_mid 0.210
_exptl_crystal_size_min 0.090
_refine_diff_density_max 0.23
_refine_diff_density_min -0.22
_refine_ls_extinction_method None
_refine_ls_goodness_of_fit_ref 1.0010
_refine_ls_hydrogen_treatment constr
_refine_ls_matrix_type full
_refine_ls_number_parameters 145
_refine_ls_number_reflns 2162
_refine_ls_number_restraints 0
_refine_ls_R_factor_all 0.0398
_refine_ls_R_factor_gt 0.0376
_refine_ls_shift/su_max 0.0002964
_refine_ls_shift/su_mean 0.0000311
_refine_ls_structure_factor_coef Fsqd
_refine_ls_weighting_details
;
 Method= Modified Sheldrick 
 w=1/[\s^2^(F^2^) + ( 0.05P)^2^ + 0.47P] 
 ,where P=(max(Fo^2^,0) + 2Fc^2^)/3 
;
_refine_ls_weighting_scheme calc
_refine_ls_wR_factor_all 0.0989
_refine_ls_wR_factor_gt 0.0970
_refine_ls_wR_factor_ref 0.0989
_reflns_limit_h_max 12
_reflns_limit_h_min -14
_reflns_limit_k_max 12
_reflns_limit_k_min 0
_reflns_limit_l_max 13
_reflns_limit_l_min 0
_reflns_number_gt 2001
_reflns_number_total 2322
_reflns_threshold_expression I>2.0\s(I)
_oxford_diffrn_Wilson_B_factor 2.19
_oxford_diffrn_Wilson_scale 0.01
_oxford_refine_ls_r_factor_ref 0.0398
_oxford_refine_ls_scale 8.4(3)
_oxford_reflns_number_all 2162
_oxford_reflns_threshold_expression_ref I>-3.0\s(I)
_cod_data_source_file jo8b01359_si_002.cif
_cod_data_source_block 11
_cod_original_cell_volume 1124.11(7)
_cod_original_formula_sum 'C13 H17 N1 O2'
_cod_database_code 4035072

loop_
_symmetry_equiv_pos_as_xyz
x,y,z
-x,-y,-z
-x,y+1/2,-z+1/2
x,-y+1/2,z+1/2

loop_
_atom_site_label
_atom_site_type_symbol
_atom_site_fract_x
_atom_site_fract_y
_atom_site_fract_z
_atom_site_U_iso_or_equiv
_atom_site_occupancy
_atom_site_adp_type
_atom_site_refinement_flags_posn
O1 O 0.54930(9) 0.50636(8) 0.34590(9) 0.0283 1.0000 Uani .
C2 C 0.60944(11) 0.60968(11) 0.43854(12) 0.0213 1.0000 Uani .
C3 C 0.50851(11) 0.71382(11) 0.43046(11) 0.0191 1.0000 Uani .
N4 N 0.42757(9) 0.74033(9) 0.28617(10) 0.0211 1.0000 Uani .
C5 C 0.30357(11) 0.80038(12) 0.26759(14) 0.0263 1.0000 Uani .
C6 C 0.20863(11) 0.70362(12) 0.28291(12) 0.0228 1.0000 Uani .
C7 C 0.14952(13) 0.72695(13) 0.37384(14) 0.0294 1.0000 Uani .
C8 C 0.05843(13) 0.64066(15) 0.38505(15) 0.0341 1.0000 Uani .
C9 C 0.02526(12) 0.53014(13) 0.30441(14) 0.0318 1.0000 Uani .
C10 C 0.08429(13) 0.50545(13) 0.21375(14) 0.0300 1.0000 Uani .
C11 C 0.17587(12) 0.59055(12) 0.20336(13) 0.0256 1.0000 Uani .
C12 C 0.57124(12) 0.83660(11) 0.50941(12) 0.0219 1.0000 Uani .
O13 O 0.62182(8) 0.92637(8) 0.43600(9) 0.0256 1.0000 Uani .
C14 C 0.71066(12) 0.85942(11) 0.55518(12) 0.0237 1.0000 Uani .
C15 C 0.79754(12) 0.76173(12) 0.52867(14) 0.0275 1.0000 Uani .
C16 C 0.72306(12) 0.66738(12) 0.41314(13) 0.0255 1.0000 Uani .
H21 H 0.6423 0.5712 0.5362 0.0239 1.0000 Uiso R
H31 H 0.4538 0.6762 0.4750 0.0259 1.0000 Uiso R
H51 H 0.3168 0.8681 0.3347 0.0320 1.0000 Uiso R
H52 H 0.2690 0.8339 0.1706 0.0307 1.0000 Uiso R
H71 H 0.1690 0.8043 0.4313 0.0381 1.0000 Uiso R
H81 H 0.0198 0.6564 0.4468 0.0457 1.0000 Uiso R
H91 H -0.0394 0.4691 0.3114 0.0395 1.0000 Uiso R
H101 H 0.0612 0.4328 0.1570 0.0382 1.0000 Uiso R
H111 H 0.2208 0.5759 0.1419 0.0301 1.0000 Uiso R
H121 H 0.5280 0.8817 0.5588 0.0267 1.0000 Uiso R
H141 H 0.7497 0.9101 0.6411 0.0293 1.0000 Uiso R
H151 H 0.8653 0.8084 0.5010 0.0363 1.0000 Uiso R
H152 H 0.8426 0.7109 0.6123 0.0337 1.0000 Uiso R
H161 H 0.6856 0.7202 0.3293 0.0307 1.0000 Uiso R
H162 H 0.7774 0.5932 0.4077 0.0297 1.0000 Uiso R
H41 H 0.4731 0.7884 0.2445 0.0281 1.0000 Uiso R
H11 H 0.4926 0.5309 0.2709 0.0417 1.0000 Uiso R

loop_
_atom_site_aniso_label
_atom_site_aniso_U_11
_atom_site_aniso_U_22
_atom_site_aniso_U_33
_atom_site_aniso_U_23
_atom_site_aniso_U_13
_atom_site_aniso_U_12
O1 0.0297(5) 0.0193(4) 0.0292(5) -0.0057(3) 0.0040(4) 0.0008(3)
C2 0.0240(6) 0.0165(5) 0.0208(6) -0.0014(4) 0.0060(5) 0.0014(4)
C3 0.0205(6) 0.0187(5) 0.0191(5) 0.0017(4) 0.0088(5) 0.0009(4)
N4 0.0195(5) 0.0217(5) 0.0210(5) 0.0031(4) 0.0065(4) 0.0000(4)
C5 0.0217(6) 0.0190(6) 0.0337(7) 0.0025(5) 0.0060(5) 0.0022(5)
C6 0.0172(5) 0.0211(6) 0.0255(6) 0.0039(5) 0.0034(5) 0.0046(4)
C7 0.0266(6) 0.0287(6) 0.0305(7) -0.0012(5) 0.0085(5) 0.0064(5)
C8 0.0271(7) 0.0431(8) 0.0359(7) 0.0082(6) 0.0164(6) 0.0101(6)
C9 0.0205(6) 0.0339(7) 0.0377(7) 0.0130(6) 0.0075(5) 0.0018(5)
C10 0.0283(7) 0.0247(6) 0.0311(7) 0.0014(5) 0.0051(5) -0.0034(5)
C11 0.0262(6) 0.0243(6) 0.0253(6) 0.0021(5) 0.0087(5) 0.0010(5)
C12 0.0272(6) 0.0190(6) 0.0205(6) 0.0001(4) 0.0103(5) 0.0038(5)
O13 0.0263(5) 0.0188(4) 0.0271(5) 0.0048(3) 0.0055(4) -0.0001(3)
C14 0.0266(6) 0.0194(6) 0.0203(6) -0.0012(4) 0.0038(5) 0.0004(5)
C15 0.0209(6) 0.0253(6) 0.0322(7) -0.0021(5) 0.0057(5) 0.0012(5)
C16 0.0218(6) 0.0250(6) 0.0298(6) -0.0039(5) 0.0102(5) 0.0036(5)

loop_
_atom_type_symbol
_atom_type_scat_dispersion_real
_atom_type_scat_dispersion_imag
_atom_type_scat_Cromer_Mann_a1
_atom_type_scat_Cromer_Mann_b1
_atom_type_scat_Cromer_Mann_a2
_atom_type_scat_Cromer_Mann_b2
_atom_type_scat_Cromer_Mann_a3
_atom_type_scat_Cromer_Mann_b3
_atom_type_scat_Cromer_Mann_a4
_atom_type_scat_Cromer_Mann_b4
_atom_type_scat_Cromer_Mann_c
_atom_type_scat_source
C 0.0181 0.0091 2.3100 20.8439 1.0200 10.2075 1.5886 0.5687 0.8650 51.6512 0.2156 'International Tables Vol C 4.2.6.8 and 6.1.1.4'
H 0.0000 0.0000 0.4930 10.5109 0.3229 26.1257 0.1402 3.1424 0.0408 57.7998 0.0030 'International Tables Vol C 4.2.6.8 and 6.1.1.4'
N 0.0311 0.0180 12.2126 0.0057 3.1322 9.8933 2.0125 28.9975 1.1663 0.5826 -11.5290 'International Tables Vol C 4.2.6.8 and 6.1.1.4'
O 0.0492 0.0322 3.0485 13.2771 2.2868 5.7011 1.5463 0.3239 0.8670 32.9089 0.2508 'International Tables Vol C 4.2.6.8 and 6.1.1.4'

loop_
_geom_angle_atom_site_label_1
_geom_angle_atom_site_label_2
_geom_angle_atom_site_label_3
_geom_angle
_geom_angle_publ_flag
C2 O1 H11 114.3 no
O1 C2 C3 109.61(9) yes
O1 C2 C16 111.93(9) yes
C3 C2 C16 111.88(9) yes
O1 C2 H21 107.2 no
C3 C2 H21 106.9 no
C16 C2 H21 109.1 no
C2 C3 N4 109.41(9) yes
C2 C3 C12 111.64(9) yes
N4 C3 C12 112.70(9) yes
C2 C3 H31 106.6 no
N4 C3 H31 108.7 no
C12 C3 H31 107.6 no
C3 N4 C5 112.96(9) yes
C3 N4 H41 110.9 no
C5 N4 H41 112.5 no
N4 C5 C6 112.63(10) yes
N4 C5 H51 109.8 no
C6 C5 H51 107.9 no
N4 C5 H52 104.5 no
C6 C5 H52 109.0 no
H51 C5 H52 113.2 no
C5 C6 C7 120.69(11) yes
C5 C6 C11 120.80(11) yes
C7 C6 C11 118.49(12) yes
C6 C7 C8 121.09(12) yes
C6 C7 H71 121.6 no
C8 C7 H71 117.3 no
C7 C8 C9 119.96(12) yes
C7 C8 H81 120.7 no
C9 C8 H81 119.4 no
C8 C9 C10 119.44(12) yes
C8 C9 H91 120.4 no
C10 C9 H91 120.1 no
C9 C10 C11 120.70(12) yes
C9 C10 H101 120.4 no
C11 C10 H101 118.9 no
C6 C11 C10 120.31(12) yes
C6 C11 H111 116.5 no
C10 C11 H111 123.2 no
C3 C12 O13 115.00(9) yes
C3 C12 C14 121.33(10) yes
O13 C12 C14 59.14(7) yes
C3 C12 H121 118.2 no
O13 C12 H121 111.9 no
C14 C12 H121 116.4 no
C12 O13 C14 60.89(7) yes
C12 C14 O13 59.96(7) yes
C12 C14 C15 121.43(10) yes
O13 C14 C15 115.71(10) yes
C12 C14 H141 115.0 no
O13 C14 H141 117.6 no
C15 C14 H141 115.7 no
C14 C15 C16 112.21(10) yes
C14 C15 H151 110.5 no
C16 C15 H151 107.5 no
C14 C15 H152 109.3 no
C16 C15 H152 108.5 no
H151 C15 H152 108.8 no
C15 C16 C2 109.90(10) yes
C15 C16 H161 106.5 no
C2 C16 H161 106.2 no
C15 C16 H162 111.9 no
C2 C16 H162 106.9 no
H161 C16 H162 115.3 no

loop_
_geom_bond_atom_site_label_1
_geom_bond_atom_site_label_2
_geom_bond_distance
_geom_bond_publ_flag
O1 C2 1.4231(14) yes
O1 H11 0.841 no
C2 C3 1.5357(15) yes
C2 C16 1.5232(17) yes
C2 H21 1.032 no
C3 N4 1.4684(14) yes
C3 C12 1.5235(16) yes
C3 H31 0.987 no
N4 C5 1.4655(15) yes
N4 H41 0.935 no
C5 C6 1.5110(17) yes
C5 H51 0.963 no
C5 H52 1.007 no
C6 C7 1.3867(18) yes
C6 C11 1.3952(17) yes
C7 C8 1.392(2) yes
C7 H71 0.971 no
C8 C9 1.380(2) yes
C8 H81 0.929 no
C9 C10 1.386(2) yes
C9 H91 0.983 no
C10 C11 1.3858(18) yes
C10 H101 0.928 no
C11 H111 0.978 no
C12 O13 1.4550(14) yes
C12 C14 1.4684(17) yes
C12 H121 0.959 no
O13 C14 1.4428(14) yes
C14 C15 1.4992(17) yes
C14 H141 0.989 no
C15 C16 1.5287(17) yes
C15 H151 1.033 no
C15 H152 0.982 no
C16 H161 0.984 no
C16 H162 0.991 no

loop_
_geom_hbond_atom_site_label_D
_geom_hbond_atom_site_label_H
_geom_hbond_atom_site_label_A
_geom_hbond_site_symmetry_A
_geom_hbond_angle_DHA
_geom_hbond_distance_DH
_geom_hbond_distance_HA
_geom_hbond_distance_DA
_geom_hbond_publ_flag
N4 H41 O1 3_655 133.22(3) 0.935 2.405 3.1204(19) yes
O1 H11 O13 3_645 133.73(3) 0.841 2.326 2.9704(19) yes
